data_1564759
loop_
_publ_author_name
'Zhang, Xiao-Yu'
'Wen, Hui-Fang'
'Yang, Qing-Feng'
'Zhou, Rui-Sha'
'Song, Jiang-Feng'

_publ_section_title
;
 Eight new coordination polymers containing rigid
 4-(4-carboxy-phenyl)-pyridine-2-carboxylic acid: Synthesis, structural
 diversity, fluorescence and magnetic properties
;
_journal_name_full 'Inorganica Chimica Acta'
_journal_page_first 119600
_journal_paper_doi 10.1016/j.ica.2020.119600
_journal_volume 507
_journal_year 2020
_chemical_formula_sum 'C13 H11 Cd N O6'
_chemical_formula_weight 389.64
_space_group_crystal_system monoclinic
_space_group_IT_number 9
_space_group_name_Hall 'C -2yc'
_space_group_name_H-M_alt 'C 1 c 1'
_atom_sites_solution_hydrogens mixed
_atom_sites_solution_primary direct
_audit_creation_method SHELXL-2018/3
_cell_angle_alpha 90
_cell_angle_beta 113.140(2)
_cell_angle_gamma 90
_cell_formula_units_Z 4
_cell_length_a 8.3002(6)
_cell_length_b 23.3365(19)
_cell_length_c 7.1702(5)
_cell_measurement_reflns_used 2920
_cell_measurement_temperature 293(2)
_cell_measurement_theta_max 27.48
_cell_measurement_theta_min 2.81
_cell_volume 1277.11(17)
_computing_cell_refinement 'Bruker XSCANS'
_computing_data_collection 'Bruker XSCANS'
_computing_data_reduction 'Bruker SHELXTL'
_computing_molecular_graphics 'Bruker SHELXTL'
_computing_publication_material 'Bruker SHELXTL'
_computing_structure_refinement 'SHELXL-2018/3 (Sheldrick, 2018)'
_computing_structure_solution 'ShelXS (Sheldrick, 2008)'
_diffrn_ambient_temperature 293(2)
_diffrn_measured_fraction_theta_full 0.999
_diffrn_measured_fraction_theta_max 0.999
_diffrn_measurement_device_type 'CCD area detector'
_diffrn_measurement_method 'phi and omega scans'
_diffrn_radiation_type MoK\a
_diffrn_radiation_wavelength 0.71073
_diffrn_reflns_av_R_equivalents 0.0503
_diffrn_reflns_av_unetI/netI 0.0414
_diffrn_reflns_Laue_measured_fraction_full 0.999
_diffrn_reflns_Laue_measured_fraction_max 0.999
_diffrn_reflns_limit_h_max 10
_diffrn_reflns_limit_h_min -10
_diffrn_reflns_limit_k_max 30
_diffrn_reflns_limit_k_min -30
_diffrn_reflns_limit_l_max 9
_diffrn_reflns_limit_l_min -9
_diffrn_reflns_number 13863
_diffrn_reflns_point_group_measured_fraction_full 1.000
_diffrn_reflns_point_group_measured_fraction_max 0.999
_diffrn_reflns_theta_full 25.242
_diffrn_reflns_theta_max 27.475
_diffrn_reflns_theta_min 2.808
_diffrn_source 'fine-focus sealed tube'
_exptl_absorpt_coefficient_mu 1.739
_exptl_absorpt_correction_T_max 0.6417
_exptl_absorpt_correction_T_min 0.5813
_exptl_absorpt_correction_type empirical
_exptl_crystal_colour White
_exptl_crystal_density_diffrn 2.026
_exptl_crystal_description Needle
_exptl_crystal_F_000 768
_exptl_crystal_size_max 0.350
_exptl_crystal_size_mid 0.300
_exptl_crystal_size_min 0.280
_refine_diff_density_max 0.429
_refine_diff_density_min -0.360
_refine_diff_density_rms 0.073
_refine_ls_abs_structure_details
;
 Refined as a perfect inversion twin.
;
_refine_ls_abs_structure_Flack 0.5
_refine_ls_extinction_coef .
_refine_ls_extinction_method none
_refine_ls_goodness_of_fit_ref 0.976
_refine_ls_hydrogen_treatment mixed
_refine_ls_matrix_type full
_refine_ls_number_parameters 206
_refine_ls_number_reflns 2920
_refine_ls_number_restraints 6
_refine_ls_restrained_S_all 0.975
_refine_ls_R_factor_all 0.0341
_refine_ls_R_factor_gt 0.0261
_refine_ls_shift/su_max 0.017
_refine_ls_shift/su_mean 0.001
_refine_ls_structure_factor_coef Fsqd
_refine_ls_weighting_details 'w=1/[\s^2^(Fo^2^)+(0.0218P)^2^] where P=(Fo^2^+2Fc^2^)/3'
_refine_ls_weighting_scheme calc
_refine_ls_wR_factor_gt 0.0467
_refine_ls_wR_factor_ref 0.0494
_reflns_Friedel_coverage 0.990
_reflns_Friedel_fraction_full 1.000
_reflns_Friedel_fraction_max 0.999
_reflns_number_gt 2600
_reflns_number_total 2920
_reflns_threshold_expression 'I > 2\s(I)'
_cod_data_source_file ICA-2020-507-119600.cif
_cod_data_source_block Compound_4
_cod_depositor_comments
;
The following automatic conversions were performed:

data item '_exptl_absorpt_correction_type' value 'Empirical' was
changed to 'empirical' in accordance with the built-in table derived
from the CIF Core dictionary named 'cif_core.dic' version 2.4.5 last
updated on 2014-11-21.

Automatic conversion script
Id: cif_fix_values 8369 2020-08-20 11:38:08Z andrius 
;
_cod_original_sg_symbol_H-M 'C c'
_cod_database_code 1564759
_shelx_shelxl_version_number 2018/3
_shelx_space_group_comment
;
The symmetry employed for this shelxl refinement is uniquely defined
by the following loop, which should always be used as a source of
symmetry information in preference to the above space-group names.
They are only intended as comments.
;
_shelx_estimated_absorpt_t_min 0.581
_shelx_estimated_absorpt_t_max 0.642

loop_
_space_group_symop_operation_xyz
'x, y, z'
'x, -y, z+1/2'
'x+1/2, y+1/2, z'
'x+1/2, -y+1/2, z+1/2'

loop_
_atom_site_label
_atom_site_type_symbol
_atom_site_fract_x
_atom_site_fract_y
_atom_site_fract_z
_atom_site_U_iso_or_equiv
_atom_site_adp_type
_atom_site_occupancy
_atom_site_site_symmetry_order
_atom_site_calc_flag
_atom_site_refinement_flags_posn
_atom_site_refinement_flags_adp
_atom_site_refinement_flags_occupancy
_atom_site_disorder_assembly
_atom_site_disorder_group
Cd1 Cd 1.34411(7) 0.70545(2) 0.59349(8) 0.02412(10) Uani 1 1 d . . . . .
O1 O 1.2821(6) 0.64562(19) 1.0592(7) 0.0430(12) Uani 1 1 d . . . . .
O1W O 1.4879(12) 0.7075(3) 0.3763(14) 0.044(2) Uani 1 1 d D . . . .
H1WA H 1.420(10) 0.693(4) 0.267(8) 0.09(3) Uiso 1 1 d D . . . .
H1WB H 1.542(11) 0.736(3) 0.365(14) 0.07(3) Uiso 1 1 d D . . . .
O2 O 1.1753(11) 0.7024(2) 0.7871(14) 0.0334(18) Uani 1 1 d . . . . .
O2W O 1.1529(6) 0.6418(2) 0.3545(7) 0.0289(10) Uani 1 1 d D . . . .
H2WB H 1.185(9) 0.642(3) 0.256(8) 0.06(3) Uiso 1 1 d D . . . .
H2WA H 1.057(6) 0.659(3) 0.286(10) 0.04(2) Uiso 1 1 d D . . . .
O3 O 0.8380(16) 0.30498(14) 0.6065(19) 0.0380(15) Uani 1 1 d . . . . .
O4 O 0.6060(6) 0.27312(16) 0.3575(6) 0.0349(10) Uani 1 1 d . . . . .
N1 N 0.4838(6) 0.3821(2) 0.2515(7) 0.0218(10) Uani 1 1 d . . . . .
C1 C 1.1786(8) 0.6565(3) 0.8807(9) 0.0274(13) Uani 1 1 d . . . . .
C2 C 1.0443(7) 0.6111(2) 0.7731(8) 0.0245(12) Uani 1 1 d . . . . .
C3 C 0.8899(7) 0.6236(2) 0.6095(12) 0.0305(17) Uani 1 1 d . . . . .
H3 H 0.865260 0.661211 0.564560 0.037 Uiso 1 1 calc R U . . .
C4 C 0.7719(8) 0.5805(3) 0.5125(8) 0.0280(12) Uani 1 1 d . . . . .
H4 H 0.666502 0.589724 0.406804 0.034 Uiso 1 1 calc R U . . .
C5 C 0.8094(9) 0.5231(2) 0.5717(14) 0.0234(18) Uani 1 1 d . . . . .
C6 C 0.9666(8) 0.5112(3) 0.7352(9) 0.0266(12) Uani 1 1 d . . . . .
H6 H 0.994613 0.473469 0.776547 0.032 Uiso 1 1 calc R U . . .
C7 C 1.0803(8) 0.5542(3) 0.8359(9) 0.0289(13) Uani 1 1 d . . . . .
H7 H 1.182384 0.545275 0.947074 0.035 Uiso 1 1 calc R U . . .
C8 C 0.4290(8) 0.4361(2) 0.2050(8) 0.0258(12) Uani 1 1 d . . . . .
H8 H 0.320851 0.442563 0.099925 0.031 Uiso 1 1 calc R U . . .
C9 C 0.5269(7) 0.4828(2) 0.3069(8) 0.0249(12) Uani 1 1 d . . . . .
H9 H 0.482366 0.519594 0.270296 0.030 Uiso 1 1 calc R U . . .
C10 C 0.6898(7) 0.4757(3) 0.4626(8) 0.0213(11) Uani 1 1 d . . . . .
C12 C 0.6385(8) 0.3742(3) 0.4054(8) 0.0231(12) Uani 1 1 d . . . . .
C13 C 0.6984(8) 0.3134(2) 0.4597(9) 0.0262(12) Uani 1 1 d . . . . .
C11 C 0.7423(7) 0.4187(2) 0.5132(8) 0.0244(12) Uani 1 1 d . . . . .
H15 H 0.847981 0.410827 0.620599 0.029 Uiso 1 1 calc R U . . .

loop_
_atom_site_aniso_label
_atom_site_aniso_U_11
_atom_site_aniso_U_22
_atom_site_aniso_U_33
_atom_site_aniso_U_23
_atom_site_aniso_U_13
_atom_site_aniso_U_12
Cd1 0.02442(17) 0.01668(15) 0.02564(17) 0.0013(3) 0.00378(12) -0.0004(3)
O1 0.048(3) 0.045(3) 0.031(3) -0.008(2) 0.010(3) -0.016(2)
O1W 0.047(5) 0.053(5) 0.037(4) -0.012(3) 0.022(3) -0.025(3)
O2 0.034(3) 0.016(3) 0.053(4) -0.002(2) 0.020(3) -0.005(2)
O2W 0.025(3) 0.028(3) 0.028(3) 0.005(2) 0.004(2) 0.001(2)
O3 0.030(2) 0.0187(17) 0.045(3) 0.003(3) -0.0069(19) 0.000(4)
O4 0.032(2) 0.0156(18) 0.041(2) -0.0016(19) -0.002(2) -0.0004(19)
N1 0.023(3) 0.013(2) 0.027(3) 0.003(2) 0.008(2) -0.001(2)
C1 0.027(3) 0.029(3) 0.029(3) -0.010(2) 0.015(3) -0.005(3)
C2 0.029(3) 0.023(3) 0.025(3) -0.005(2) 0.015(2) -0.004(2)
C3 0.039(5) 0.021(3) 0.033(3) 0.000(3) 0.016(4) 0.000(2)
C4 0.027(3) 0.025(3) 0.027(3) 0.002(2) 0.006(2) 0.000(2)
C5 0.029(6) 0.018(2) 0.027(4) 0.000(3) 0.015(4) -0.002(2)
C6 0.027(3) 0.019(3) 0.032(3) 0.005(3) 0.010(3) 0.004(3)
C7 0.025(3) 0.030(3) 0.027(3) -0.004(2) 0.005(2) -0.006(3)
C8 0.021(3) 0.025(3) 0.027(3) 0.001(2) 0.005(2) 0.001(2)
C9 0.028(3) 0.016(3) 0.031(3) 0.003(2) 0.012(2) 0.004(2)
C10 0.023(3) 0.022(3) 0.020(3) -0.003(2) 0.010(2) -0.002(3)
C12 0.022(3) 0.020(3) 0.026(3) 0.001(2) 0.008(3) 0.001(2)
C13 0.028(3) 0.018(3) 0.027(3) 0.003(2) 0.005(3) 0.000(2)
C11 0.022(3) 0.023(3) 0.024(3) 0.003(2) 0.004(2) 0.000(2)

loop_
_atom_type_symbol
_atom_type_description
_atom_type_scat_dispersion_real
_atom_type_scat_dispersion_imag
_atom_type_scat_source
C C 0.0033 0.0016 'International Tables Vol C Tables 4.2.6.8 and 6.1.1.4'
H H 0.0000 0.0000 'International Tables Vol C Tables 4.2.6.8 and 6.1.1.4'
Cd Cd -0.8075 1.2024 'International Tables Vol C Tables 4.2.6.8 and 6.1.1.4'
N N 0.0061 0.0033 'International Tables Vol C Tables 4.2.6.8 and 6.1.1.4'
O O 0.0106 0.0060 'International Tables Vol C Tables 4.2.6.8 and 6.1.1.4'

loop_
_geom_angle_atom_site_label_1
_geom_angle_atom_site_label_2
_geom_angle_atom_site_label_3
_geom_angle
_geom_angle_site_symmetry_1
_geom_angle_site_symmetry_3
O4 Cd1 O1W 88.8(3) 2_665 .
O4 Cd1 O2 96.4(2) 2_665 .
O1W Cd1 O2 174.8(4) . .
O4 Cd1 O3 77.2(3) 2_665 3
O1W Cd1 O3 91.8(4) . 3
O2 Cd1 O3 88.8(4) . 3
O4 Cd1 O2W 152.10(16) 2_665 .
O1W Cd1 O2W 84.3(2) . .
O2 Cd1 O2W 91.3(2) . .
O3 Cd1 O2W 129.9(3) 3 .
O4 Cd1 N1 70.91(15) 2_665 2_665
O1W Cd1 N1 93.1(2) . 2_665
O2 Cd1 N1 89.1(2) . 2_665
O3 Cd1 N1 147.6(3) 3 2_665
O2W Cd1 N1 82.5(2) . 2_665
O4 Cd1 O4 129.66(5) 2_665 3
O1W Cd1 O4 90.6(3) . 3
O2 Cd1 O4 85.7(2) . 3
O3 Cd1 O4 52.5(3) 3 3
O2W Cd1 O4 77.54(15) . 3
N1 Cd1 O4 159.21(15) 2_665 3
O4 Cd1 C13 103.14(15) 2_665 3
O1W Cd1 C13 91.1(2) . 3
O2 Cd1 C13 87.22(19) . 3
O3 Cd1 C13 25.9(3) 3 3
O2W Cd1 C13 103.99(18) . 3
N1 Cd1 C13 172.64(16) 2_665 3
O4 Cd1 C13 26.54(14) 3 3
Cd1 O1W H1WA 107(6) . .
Cd1 O1W H1WB 122(6) . .
H1WA O1W H1WB 115(9) . .
C1 O2 Cd1 116.8(5) . .
Cd1 O2W H2WB 105(5) . .
Cd1 O2W H2WA 110(6) . .
H2WB O2W H2WA 93(7) . .
C13 O3 Cd1 98.7(5) . 3_445
C13 O4 Cd1 118.7(4) . 2_464
C13 O4 Cd1 86.6(3) . 3_445
Cd1 O4 Cd1 154.69(18) 2_464 3_445
C12 N1 C8 117.2(5) . .
C12 N1 Cd1 113.7(4) . 2_464
C8 N1 Cd1 129.1(4) . 2_464
O1 C1 O2 125.3(6) . .
O1 C1 C2 116.8(5) . .
O2 C1 C2 117.9(6) . .
C3 C2 C7 118.8(5) . .
C3 C2 C1 122.4(5) . .
C7 C2 C1 118.7(5) . .
C4 C3 C2 120.6(5) . .
C4 C3 H3 119.7 . .
C2 C3 H3 119.7 . .
C3 C4 C5 120.8(6) . .
C3 C4 H4 119.6 . .
C5 C4 H4 119.6 . .
C6 C5 C4 117.8(5) . .
C6 C5 C10 120.3(5) . .
C4 C5 C10 121.9(6) . .
C7 C6 C5 121.3(5) . .
C7 C6 H6 119.3 . .
C5 C6 H6 119.3 . .
C6 C7 C2 120.6(5) . .
C6 C7 H7 119.7 . .
C2 C7 H7 119.7 . .
N1 C8 C9 122.7(5) . .
N1 C8 H8 118.7 . .
C9 C8 H8 118.7 . .
C8 C9 C10 121.1(5) . .
C8 C9 H9 119.5 . .
C10 C9 H9 119.5 . .
C9 C10 C11 115.3(5) . .
C9 C10 C5 125.0(5) . .
C11 C10 C5 119.7(5) . .
N1 C12 C11 123.2(6) . .
N1 C12 C13 117.1(6) . .
C11 C12 C13 119.7(5) . .
O3 C13 O4 122.2(5) . .
O3 C13 C12 118.3(5) . .
O4 C13 C12 119.5(5) . .
O3 C13 Cd1 55.3(3) . 3_445
O4 C13 Cd1 66.9(3) . 3_445
C12 C13 Cd1 173.6(4) . 3_445
C12 C11 C10 120.5(5) . .
C12 C11 H15 119.7 . .
C10 C11 H15 119.7 . .

loop_
_geom_bond_atom_site_label_1
_geom_bond_atom_site_label_2
_geom_bond_distance
_geom_bond_site_symmetry_2
Cd1 O4 2.308(4) 2_665
Cd1 O1W 2.305(9) .
Cd1 O2 2.329(9) .
Cd1 O3 2.326(3) 3
Cd1 O2W 2.349(5) .
Cd1 N1 2.402(5) 2_665
Cd1 O4 2.576(4) 3
Cd1 C13 2.796(6) 3
O1 C1 1.255(7) .
O1W H1WA 0.84(3) .
O1W H1WB 0.82(3) .
O2 C1 1.260(9) .
O2W H2WB 0.85(3) .
O2W H2WA 0.85(3) .
O3 C13 1.237(13) .
O4 C13 1.252(7) .
N1 C12 1.337(8) .
N1 C8 1.337(7) .
C1 C2 1.510(8) .
C2 C3 1.386(9) .
C2 C7 1.397(8) .
C3 C4 1.385(8) .
C3 H3 0.9300 .
C4 C5 1.402(8) .
C4 H4 0.9300 .
C5 C6 1.397(9) .
C5 C10 1.487(8) .
C6 C7 1.371(8) .
C6 H6 0.9300 .
C7 H7 0.9300 .
C8 C9 1.384(8) .
C8 H8 0.9300 .
C9 C10 1.384(8) .
C9 H9 0.9300 .
C10 C11 1.404(8) .
C12 C11 1.375(8) .
C12 C13 1.504(8) .
C11 H15 0.9300 .
